data_7249797
loop_
_publ_author_name
'Sobczak, Paulina'
'Siera\'nski, Tomasz'
'\'Swi\;atkowski, Marcin'
'Trz\;esowska-Kruszy\'nska, Agata'
'Koli\'nska, Jolanta'

_publ_section_title
;
 Unraveling the structure--property relationships in fluorescent
 phenylhydrazones: the role of substituents and molecular interactions
;
_journal_issue 3
_journal_name_full 'RSC Advances'
_journal_page_first 1514
_journal_page_last 1526
_journal_paper_doi 10.1039/D4RA07856J
_journal_volume 15
_journal_year 2025
_chemical_formula_moiety 'C16 H15 N3 O3'
_chemical_formula_sum 'C16 H15 N3 O3'
_chemical_formula_weight 297.31
_space_group_crystal_system monoclinic
_space_group_IT_number 14
_space_group_name_Hall '-P 2ybc'
_space_group_name_H-M_alt 'P 1 21/c 1'
_atom_sites_solution_hydrogens mixed
_atom_sites_solution_primary dual
_audit_creation_date 2023-12-07
_audit_creation_method
;
Olex2 1.5-ac5-024
(compiled 2022.04.12 svn.rca3783a0 for Rigaku Oxford Diffraction, GUI svn.r6498)
;
_audit_update_record
;
2024-04-23 deposited with the CCDC.	2025-01-10 downloaded from the CCDC.
;
_cell_angle_alpha 90
_cell_angle_beta 94.0550(10)
_cell_angle_gamma 90
_cell_formula_units_Z 4
_cell_length_a 16.2030(2)
_cell_length_b 13.03460(10)
_cell_length_c 6.76630(10)
_cell_measurement_reflns_used 16395
_cell_measurement_temperature 99.9(6)
_cell_measurement_theta_max 79.3270
_cell_measurement_theta_min 4.3160
_cell_volume 1425.46(3)
_computing_cell_refinement 'CrysAlisPro 1.171.42.68a (Rigaku OD, 2022)'
_computing_data_collection 'CrysAlisPro 1.171.42.68a (Rigaku OD, 2022)'
_computing_data_reduction 'CrysAlisPro 1.171.42.68a (Rigaku OD, 2022)'
_computing_molecular_graphics 'Olex2 1.5-ac5-024 (Dolomanov et al., 2009)'
_computing_publication_material 'Olex2 1.5-ac5-024 (Dolomanov et al., 2009)'
_computing_structure_refinement 'SHELXL 2018/3 (Sheldrick, 2015)'
_computing_structure_solution 'SHELXT  (Sheldrick, 2015)'
_diffrn_ambient_environment N~2~
_diffrn_ambient_temperature 99.9(6)
_diffrn_detector 'Hybrid Pixel Array Detector'
_diffrn_detector_area_resol_mean 5.8140
_diffrn_detector_type 'Pilatus 300K'
_diffrn_measured_fraction_theta_full 0.998
_diffrn_measured_fraction_theta_max 0.970
_diffrn_measurement_details
;
List of Runs (angles in degrees, time in seconds):

  # Type    Start    End  Width  t~exp~   \w     \q     \k     \f   Frames
#--------------------------------------------------------------------------
  1  \w    -43.00  27.00   0.50    2.00    --  -48.87  38.00  30.00  140
  2  \w    -72.00  17.00   0.50    2.00    --  -48.87  77.00 120.00  178
  3  \w    -26.00  27.00   0.50    2.00    --  -48.87  19.00 -30.00  106
  4  \w    -26.00  27.00   0.50    2.00    --  -48.87  19.00 120.00  106
  5  \w   -120.00 -33.00   0.50    2.00    --  -48.87 -57.00-150.00  174
  6  \w     36.00 125.00   0.50    2.00    --   48.87  19.00  90.00  178
  7  \w    -27.00  26.00   0.50    2.00    --   48.87 -19.00-180.00  106
  8  \w    -27.00  26.00   0.50    2.00    --   48.87 -19.00 -90.00  106
  9  \w    -43.00 -13.00   0.50    8.00    --  -88.50  38.00-180.00   60
 10  \w    -43.00 -13.00   0.50    8.00    --  -88.50  38.00  90.00   60
 11  \w    -43.00 -13.00   0.50    8.00    --  -88.50  38.00  60.00   60
 12  \w   -160.00 -73.00   0.50    8.00    --  -88.50 -57.00-150.00  174
 13  \w    -43.00 -13.00   0.50    8.00    --  -88.50  38.00  30.00   60
 14  \w    -43.00 -13.00   0.50    8.00    --  -88.50  38.00 -60.00   60
 15  \w   -164.00 -75.00   0.50    8.00    --  -88.50 -19.00-150.00  178
 16  \w    -43.00 -13.00   0.50    8.00    --  -88.50  38.00 150.00   60
 17  \w   -164.00 -75.00   0.50    8.00    --  -88.50 -19.00   0.00  178
 18  \w    -43.00 -13.00   0.50    8.00    --  -88.50  38.00 120.00   60
 19  \w    -87.00 -19.00   0.50    8.00    --  -88.50 125.00  90.00  136
 20  \w    -43.00 -13.00   0.50    8.00    --  -88.50  38.00-120.00   60
 21  \w   -160.00 -73.00   0.50    8.00    --  -88.50 -57.00-180.00  174
 22  \w    -43.00 -13.00   0.50    8.00    --  -88.50  38.00   0.00   60
 23  \w     38.00  66.00   0.50    8.00    --  110.00 -57.00   0.00   56
 24  \w     45.00 105.00   0.50    8.00    --  110.00 -77.00 150.00  120
 25  \w     38.00  66.00   0.50    8.00    --  110.00 -57.00-120.00   56
 26  \w     41.00 106.00   0.50    8.00    --  110.00 -99.00  90.00  130
 27  \w     38.00  66.00   0.50    8.00    --  110.00 -57.00-180.00   56
 28  \w     97.00 178.00   0.50    8.00    --  110.00  19.00 -90.00  162
 29  \w     45.00 105.00   0.50    8.00    --  110.00 -77.00-180.00  120
 30  \w     97.00 178.00   0.50    8.00    --  110.00  19.00 -30.00  162
 31  \w     38.00  66.00   0.50    8.00    --  110.00 -57.00  30.00   56
 32  \w     44.00  98.00   0.50    8.00    --  110.00 -75.00 -17.00  108
 33  \w     41.00 106.00   0.50    8.00    --  110.00 -99.00 -30.00  130
 34  \w     41.00 113.00   0.50    8.00    --  110.00-125.00-180.00  144
 35  \w     38.00  66.00   0.50    8.00    --  110.00 -57.00 -60.00   56
 36  \w     98.00 178.00   0.50    8.00    --  110.00  38.00-150.00  160
 37  \w     38.00  66.00   0.50    8.00    --  110.00 -57.00  60.00   56
 38  \w   -114.00 -25.00   0.50    2.00    --  -48.87 -77.00 -30.00  178
 39  \w   -114.00 -25.00   0.50    2.00    --  -48.87 -77.00   0.00  178
 40  \w   -114.00 -25.00   0.50    2.00    --  -48.87 -77.00  90.00  178
 41  \w   -120.00 -33.00   0.50    2.00    --  -48.87 -57.00  30.00  174
 42  \w   -114.00 -25.00   0.50    2.00    --  -48.87 -77.00-180.00  178
 43  \w     37.00 124.00   0.50    2.00    --   48.87  38.00 150.00  174
 44  \w     33.00 121.00   0.50    2.00    --   48.87  57.00 -60.00  176
 45  \w     37.00 124.00   0.50    2.00    --   48.87  38.00-120.00  174
;
_diffrn_measurement_device 'four-circle diffractometer'
_diffrn_measurement_device_type 'XtaLAB Synergy, Dualflex, Pilatus 300K'
_diffrn_measurement_method '\w scans'
_diffrn_orient_matrix_type 'CrysAlisPro convention (1999,Acta A55,543-557)'
_diffrn_orient_matrix_UB_11 -0.0674657000
_diffrn_orient_matrix_UB_12 0.0675940000
_diffrn_orient_matrix_UB_13 -0.1058973000
_diffrn_orient_matrix_UB_21 0.0673183000
_diffrn_orient_matrix_UB_22 0.0701831000
_diffrn_orient_matrix_UB_23 -0.0763975000
_diffrn_orient_matrix_UB_31 0.0025471000
_diffrn_orient_matrix_UB_32 -0.0668752000
_diffrn_orient_matrix_UB_33 -0.1871523000
_diffrn_radiation_monochromator mirror
_diffrn_radiation_probe x-ray
_diffrn_radiation_type 'Cu K\a'
_diffrn_radiation_wavelength 1.54184
_diffrn_reflns_av_R_equivalents 0.0324
_diffrn_reflns_av_unetI/netI 0.0140
_diffrn_reflns_Laue_measured_fraction_full 0.998
_diffrn_reflns_Laue_measured_fraction_max 0.970
_diffrn_reflns_limit_h_max 20
_diffrn_reflns_limit_h_min -19
_diffrn_reflns_limit_k_max 15
_diffrn_reflns_limit_k_min -16
_diffrn_reflns_limit_l_max 7
_diffrn_reflns_limit_l_min -8
_diffrn_reflns_number 27673
_diffrn_reflns_point_group_measured_fraction_full 0.998
_diffrn_reflns_point_group_measured_fraction_max 0.970
_diffrn_reflns_theta_full 67.684
_diffrn_reflns_theta_max 79.579
_diffrn_reflns_theta_min 4.358
_diffrn_source 'micro-focus sealed X-ray tube'
_diffrn_source_type 'PhotonJet (Cu) X-ray Source'
_exptl_absorpt_coefficient_mu 0.808
_exptl_absorpt_correction_T_max 0.984
_exptl_absorpt_correction_T_min 0.911
_exptl_absorpt_correction_type analytical
_exptl_absorpt_process_details
;
CrysAlisPro 1.171.42.68a (Rigaku Oxford Diffraction, 2022)
Analytical numeric absorption correction using a multifaceted crystal
model based on expressions derived by R.C. Clark & J.S. Reid.
(Clark, R. C. & Reid, J. S. (1995). Acta Cryst. A51, 887-897)
Empirical absorption correction using spherical harmonics,
implemented in SCALE3 ABSPACK scaling algorithm.
;
_exptl_crystal_colour red
_exptl_crystal_colour_primary red
_exptl_crystal_density_diffrn 1.385
_exptl_crystal_description plate
_exptl_crystal_F_000 624
_exptl_crystal_size_max 0.17
_exptl_crystal_size_mid 0.136
_exptl_crystal_size_min 0.02
_refine_diff_density_max 0.442
_refine_diff_density_min -0.265
_refine_diff_density_rms 0.067
_refine_ls_extinction_method none
_refine_ls_goodness_of_fit_ref 1.275
_refine_ls_hydrogen_treatment mixed
_refine_ls_matrix_type full
_refine_ls_number_parameters 203
_refine_ls_number_reflns 3013
_refine_ls_number_restraints 0
_refine_ls_restrained_S_all 1.275
_refine_ls_R_factor_all 0.0649
_refine_ls_R_factor_gt 0.0612
_refine_ls_shift/su_max 0.000
_refine_ls_shift/su_mean 0.000
_refine_ls_structure_factor_coef Fsqd
_refine_ls_weighting_details 'w=1/[\s^2^(Fo^2^)+(0.0273P)^2^+2.9471P] where P=(Fo^2^+2Fc^2^)/3'
_refine_ls_weighting_scheme calc
_refine_ls_wR_factor_gt 0.1734
_refine_ls_wR_factor_ref 0.1747
_reflns_Friedel_coverage 0.000
_reflns_number_gt 2757
_reflns_number_total 3013
_reflns_threshold_expression 'I > 2\s(I)'
_cod_data_source_file d4ra07856j2.cif
_cod_data_source_block ps_dok66
_cod_database_code 7249797
_shelx_shelxl_version_number 2018/3
_chemical_oxdiff_formula 'C16 H15 N3 O3'
_shelx_space_group_comment
;
The symmetry employed for this shelxl refinement is uniquely defined
by the following loop, which should always be used as a source of
symmetry information in preference to the above space-group names.
They are only intended as comments.
;
_shelx_estimated_absorpt_t_max 0.984
_shelx_estimated_absorpt_t_min 0.875
_olex2_refinement_description
;
1. Fixed Uiso
 At 1.2 times of:
  All C(H) groups, All N(H) groups
 At 1.5 times of:
  All C(H,H,H) groups
2.a Aromatic/amide H refined with riding coordinates:
 C7(H7), C8(H8), C9(H9), C16(H16), C4(H4), C3(H3), C6(H6), C10(H10), C12(H12),
 C15(H15), C13(H13)
2.b Idealised Me refined as rotating group:
 C1(H1A,H1B,H1C)
;
_olex2_submission_special_instructions 'No special instructions were received'
_oxdiff_exptl_absorpt_empirical_details
;
Empirical correction (ABSPACK) includes:
- Absorption correction using spherical harmonics
- Frame scaling
;
_oxdiff_exptl_absorpt_empirical_full_max 1.518
_oxdiff_exptl_absorpt_empirical_full_min 0.778

loop_
_space_group_symop_operation_xyz
'x, y, z'
'-x, y+1/2, -z+1/2'
'-x, -y, -z'
'x, -y-1/2, z-1/2'

loop_
_atom_site_label
_atom_site_type_symbol
_atom_site_fract_x
_atom_site_fract_y
_atom_site_fract_z
_atom_site_U_iso_or_equiv
_atom_site_adp_type
_atom_site_occupancy
_atom_site_site_symmetry_order
_atom_site_calc_flag
_atom_site_refinement_flags_posn
_atom_site_refinement_flags_adp
_atom_site_refinement_flags_occupancy
_atom_site_disorder_assembly
_atom_site_disorder_group
O1 O 0.75646(12) 0.57315(17) 1.3796(3) 0.0288(5) Uani 1 1 d . . . . .
N1 N 0.58954(14) 0.65269(19) 0.6495(3) 0.0242(5) Uani 1 1 d . . . . .
H1 H 0.619(2) 0.674(3) 0.562(5) 0.029 Uiso 1 1 d . U . . .
N2 N 0.50841(14) 0.63000(18) 0.6144(3) 0.0236(5) Uani 1 1 d . . . . .
O2 O -0.03222(14) 0.6126(2) 0.0175(5) 0.0553(8) Uani 1 1 d . . . . .
C5 C 0.63120(16) 0.6316(2) 0.8338(4) 0.0209(5) Uani 1 1 d . . . . .
C7 C 0.75988(16) 0.6321(2) 1.0375(4) 0.0221(5) Uani 1 1 d . . . . .
H7 H 0.817566 0.645778 1.052778 0.027 Uiso 1 1 calc R U . . .
C8 C 0.47615(17) 0.6503(2) 0.4388(4) 0.0235(6) Uani 1 1 d . . . . .
H8 H 0.509445 0.680143 0.344075 0.028 Uiso 1 1 calc R U . . .
C9 C 0.39072(17) 0.6283(2) 0.3846(4) 0.0234(6) Uani 1 1 d . . . . .
H9 H 0.356617 0.603192 0.482402 0.028 Uiso 1 1 calc R U . . .
C11 C 0.27124(16) 0.6298(2) 0.1247(4) 0.0230(6) Uani 1 1 d . . . . .
C16 C 0.24951(18) 0.6508(2) -0.0739(4) 0.0261(6) Uani 1 1 d . . . . .
H16 H 0.291621 0.667951 -0.158958 0.031 Uiso 1 1 calc R U . . .
C2 C 0.71932(16) 0.5929(2) 1.1945(4) 0.0223(5) Uani 1 1 d . . . . .
C4 C 0.59105(16) 0.5907(2) 0.9898(4) 0.0223(5) Uani 1 1 d . . . . .
H4 H 0.533481 0.576365 0.973866 0.027 Uiso 1 1 calc R U . . .
O3 O 0.00628(17) 0.6328(3) -0.2817(5) 0.0723(10) Uani 1 1 d . . . . .
C3 C 0.63510(16) 0.5707(2) 1.1702(4) 0.0234(6) Uani 1 1 d . . . . .
H3 H 0.607671 0.541832 1.276591 0.028 Uiso 1 1 calc R U . . .
C6 C 0.71584(16) 0.6512(2) 0.8574(4) 0.0225(6) Uani 1 1 d . . . . .
H6 H 0.743676 0.677847 0.749579 0.027 Uiso 1 1 calc R U . . .
C10 C 0.35781(17) 0.6426(2) 0.1982(4) 0.0230(6) Uani 1 1 d . . . . .
H10 H 0.395055 0.663332 0.103498 0.028 Uiso 1 1 calc R U . . .
N3 N 0.02125(17) 0.6229(2) -0.1008(5) 0.0464(8) Uani 1 1 d . . . . .
C12 C 0.20883(17) 0.6018(2) 0.2483(4) 0.0269(6) Uani 1 1 d . . . . .
H12 H 0.222843 0.584923 0.383042 0.032 Uiso 1 1 calc R U . . .
C15 C 0.16809(19) 0.6474(2) -0.1503(5) 0.0316(7) Uani 1 1 d . . . . .
H15 H 0.153866 0.661790 -0.286125 0.038 Uiso 1 1 calc R U . . .
C13 C 0.12671(18) 0.5988(2) 0.1741(5) 0.0312(7) Uani 1 1 d . . . . .
H13 H 0.084144 0.580899 0.257304 0.037 Uiso 1 1 calc R U . . .
C14 C 0.10812(17) 0.6224(2) -0.0234(5) 0.0319(7) Uani 1 1 d . . . . .
C1 C 0.84180(18) 0.6000(3) 1.4122(4) 0.0318(7) Uani 1 1 d . . . . .
H1A H 0.874943 0.556297 1.330518 0.048 Uiso 1 1 calc R U . . .
H1B H 0.859645 0.590199 1.552291 0.048 Uiso 1 1 calc R U . . .
H1C H 0.849374 0.672057 1.375992 0.048 Uiso 1 1 calc R U . . .

loop_
_atom_site_aniso_label
_atom_site_aniso_U_11
_atom_site_aniso_U_22
_atom_site_aniso_U_33
_atom_site_aniso_U_23
_atom_site_aniso_U_13
_atom_site_aniso_U_12
O1 0.0248(10) 0.0422(12) 0.0186(9) 0.0030(8) -0.0043(7) -0.0013(9)
N1 0.0195(11) 0.0317(13) 0.0212(11) 0.0039(10) 0.0004(9) -0.0039(9)
N2 0.0209(11) 0.0240(11) 0.0257(12) -0.0006(9) -0.0007(9) 0.0000(9)
O2 0.0221(11) 0.0549(16) 0.088(2) 0.0005(15) -0.0001(12) -0.0028(11)
C5 0.0223(13) 0.0187(12) 0.0214(13) -0.0027(10) 0.0001(10) 0.0004(10)
C7 0.0192(12) 0.0263(13) 0.0205(12) -0.0019(10) -0.0002(10) -0.0008(10)
C8 0.0243(13) 0.0228(13) 0.0232(13) 0.0009(11) 0.0012(10) 0.0011(10)
C9 0.0239(13) 0.0224(13) 0.0240(13) -0.0008(10) 0.0032(10) 0.0013(10)
C11 0.0217(13) 0.0180(12) 0.0288(14) 0.0004(11) -0.0012(11) -0.0001(10)
C16 0.0280(14) 0.0237(14) 0.0260(14) 0.0030(11) -0.0021(11) -0.0028(11)
C2 0.0233(13) 0.0242(13) 0.0188(12) -0.0003(10) -0.0026(10) 0.0023(10)
C4 0.0195(12) 0.0229(13) 0.0245(13) -0.0018(11) 0.0009(10) -0.0002(10)
O3 0.0404(15) 0.099(3) 0.073(2) 0.0256(19) -0.0325(15) -0.0156(16)
C3 0.0240(13) 0.0243(13) 0.0223(13) 0.0024(11) 0.0039(10) 0.0007(10)
C6 0.0208(13) 0.0247(13) 0.0222(13) -0.0001(10) 0.0035(10) -0.0019(10)
C10 0.0232(13) 0.0213(13) 0.0247(13) -0.0004(10) 0.0014(10) 0.0002(10)
N3 0.0250(14) 0.0384(16) 0.073(2) 0.0073(15) -0.0137(14) -0.0048(12)
C12 0.0257(14) 0.0274(14) 0.0274(14) 0.0000(12) 0.0009(11) -0.0019(11)
C15 0.0326(15) 0.0255(14) 0.0352(16) 0.0046(12) -0.0087(13) -0.0038(12)
C13 0.0230(14) 0.0301(15) 0.0408(17) -0.0001(13) 0.0045(12) -0.0040(11)
C14 0.0222(14) 0.0268(15) 0.0452(18) 0.0018(13) -0.0095(13) -0.0029(11)
C1 0.0258(14) 0.0386(17) 0.0296(15) 0.0004(13) -0.0071(12) 0.0011(12)

loop_
_atom_type_symbol
_atom_type_description
_atom_type_scat_dispersion_real
_atom_type_scat_dispersion_imag
_atom_type_scat_source
C C 0.0181 0.0091 'International Tables Vol C Tables 4.2.6.8 and 6.1.1.4'
H H 0.0000 0.0000 'International Tables Vol C Tables 4.2.6.8 and 6.1.1.4'
N N 0.0311 0.0180 'International Tables Vol C Tables 4.2.6.8 and 6.1.1.4'
O O 0.0492 0.0322 'International Tables Vol C Tables 4.2.6.8 and 6.1.1.4'

loop_
_exptl_crystal_face_index_h
_exptl_crystal_face_index_k
_exptl_crystal_face_index_l
_exptl_crystal_face_perp_dist
-1 7 2 0.0616
0 -6 3 0.0662
1 -1 -4 0.0588
10 1 0 0.0171
-10 -1 0 0.0031
9 -2 -2 0.0443
9 3 1 0.0429
-1 8 -1 0.0710
1 -8 0 0.0668
1 -8 2 0.0599

loop_
_geom_angle_atom_site_label_1
_geom_angle_atom_site_label_2
_geom_angle_atom_site_label_3
_geom_angle
_geom_angle_site_symmetry_1
_geom_angle_site_symmetry_3
_geom_angle_publ_flag
C2 O1 C1 116.8(2) . . ?
N2 N1 H1 123(2) . . ?
N2 N1 C5 120.9(2) . . ?
C5 N1 H1 116(2) . . ?
C8 N2 N1 116.3(2) . . ?
C4 C5 N1 122.0(2) . . ?
C4 C5 C6 119.7(2) . . ?
C6 C5 N1 118.3(2) . . ?
C2 C7 H7 120.1 . . ?
C2 C7 C6 119.8(2) . . ?
C6 C7 H7 120.1 . . ?
N2 C8 H8 119.5 . . ?
N2 C8 C9 121.0(3) . . ?
C9 C8 H8 119.5 . . ?
C8 C9 H9 119.2 . . ?
C10 C9 C8 121.5(3) . . ?
C10 C9 H9 119.2 . . ?
C16 C11 C10 118.4(3) . . ?
C16 C11 C12 118.8(3) . . ?
C12 C11 C10 122.7(3) . . ?
C11 C16 H16 119.2 . . ?
C15 C16 C11 121.6(3) . . ?
C15 C16 H16 119.2 . . ?
O1 C2 C7 124.5(2) . . ?
O1 C2 C3 115.5(2) . . ?
C7 C2 C3 120.0(2) . . ?
C5 C4 H4 120.0 . . ?
C5 C4 C3 120.0(2) . . ?
C3 C4 H4 120.0 . . ?
C2 C3 C4 120.1(2) . . ?
C2 C3 H3 120.0 . . ?
C4 C3 H3 120.0 . . ?
C5 C6 H6 119.8 . . ?
C7 C6 C5 120.5(2) . . ?
C7 C6 H6 119.8 . . ?
C9 C10 C11 127.5(3) . . ?
C9 C10 H10 116.3 . . ?
C11 C10 H10 116.3 . . ?
O2 N3 O3 123.9(3) . . ?
O2 N3 C14 118.1(3) . . ?
O3 N3 C14 118.0(3) . . ?
C11 C12 H12 119.9 . . ?
C13 C12 C11 120.2(3) . . ?
C13 C12 H12 119.9 . . ?
C16 C15 H15 121.0 . . ?
C14 C15 C16 118.0(3) . . ?
C14 C15 H15 121.0 . . ?
C12 C13 H13 120.6 . . ?
C14 C13 C12 118.7(3) . . ?
C14 C13 H13 120.6 . . ?
C15 C14 N3 118.5(3) . . ?
C15 C14 C13 122.6(3) . . ?
C13 C14 N3 118.9(3) . . ?
O1 C1 H1A 109.5 . . ?
O1 C1 H1B 109.5 . . ?
O1 C1 H1C 109.5 . . ?
H1A C1 H1B 109.5 . . ?
H1A C1 H1C 109.5 . . ?
H1B C1 H1C 109.5 . . ?

loop_
_geom_bond_atom_site_label_1
_geom_bond_atom_site_label_2
_geom_bond_distance
_geom_bond_site_symmetry_2
_geom_bond_publ_flag
O1 C2 1.375(3) . ?
O1 C1 1.429(3) . ?
N1 H1 0.83(3) . ?
N1 N2 1.352(3) . ?
N1 C5 1.403(3) . ?
N2 C8 1.291(3) . ?
O2 N3 1.228(4) . ?
C5 C4 1.385(4) . ?
C5 C6 1.393(4) . ?
C7 H7 0.9500 . ?
C7 C2 1.386(4) . ?
C7 C6 1.391(4) . ?
C8 H8 0.9500 . ?
C8 C9 1.435(4) . ?
C9 H9 0.9500 . ?
C9 C10 1.347(4) . ?
C11 C16 1.392(4) . ?
C11 C10 1.464(4) . ?
C11 C12 1.405(4) . ?
C16 H16 0.9500 . ?
C16 C15 1.383(4) . ?
C2 C3 1.393(4) . ?
C4 H4 0.9500 . ?
C4 C3 1.395(4) . ?
O3 N3 1.238(4) . ?
C3 H3 0.9500 . ?
C6 H6 0.9500 . ?
C10 H10 0.9500 . ?
N3 C14 1.467(4) . ?
C12 H12 0.9500 . ?
C12 C13 1.389(4) . ?
C15 H15 0.9500 . ?
C15 C14 1.381(4) . ?
C13 H13 0.9500 . ?
C13 C14 1.383(4) . ?
C1 H1A 0.9800 . ?
C1 H1B 0.9800 . ?
C1 H1C 0.9800 . ?

loop_
_geom_torsion_atom_site_label_1
_geom_torsion_atom_site_label_2
_geom_torsion_atom_site_label_3
_geom_torsion_atom_site_label_4
_geom_torsion
_geom_torsion_site_symmetry_1
_geom_torsion_site_symmetry_2
_geom_torsion_site_symmetry_3
_geom_torsion_site_symmetry_4
_geom_torsion_publ_flag
O1 C2 C3 C4 178.1(2) . . . . ?
N1 N2 C8 C9 179.4(2) . . . . ?
N1 C5 C4 C3 179.7(2) . . . . ?
N1 C5 C6 C7 179.7(2) . . . . ?
N2 N1 C5 C4 -2.6(4) . . . . ?
N2 N1 C5 C6 176.3(2) . . . . ?
N2 C8 C9 C10 -175.4(3) . . . . ?
O2 N3 C14 C15 -171.6(3) . . . . ?
O2 N3 C14 C13 7.3(5) . . . . ?
C5 N1 N2 C8 -178.5(2) . . . . ?
C5 C4 C3 C2 0.8(4) . . . . ?
C7 C2 C3 C4 -2.0(4) . . . . ?
C8 C9 C10 C11 -175.8(3) . . . . ?
C11 C16 C15 C14 0.1(4) . . . . ?
C11 C12 C13 C14 0.9(4) . . . . ?
C16 C11 C10 C9 178.5(3) . . . . ?
C16 C11 C12 C13 -2.2(4) . . . . ?
C16 C15 C14 N3 177.4(3) . . . . ?
C16 C15 C14 C13 -1.4(5) . . . . ?
C2 C7 C6 C5 0.2(4) . . . . ?
C4 C5 C6 C7 -1.4(4) . . . . ?
O3 N3 C14 C15 9.0(5) . . . . ?
O3 N3 C14 C13 -172.1(3) . . . . ?
C6 C5 C4 C3 0.9(4) . . . . ?
C6 C7 C2 O1 -178.7(3) . . . . ?
C6 C7 C2 C3 1.5(4) . . . . ?
C10 C11 C16 C15 -175.4(3) . . . . ?
C10 C11 C12 C13 174.8(3) . . . . ?
C12 C11 C16 C15 1.7(4) . . . . ?
C12 C11 C10 C9 1.5(4) . . . . ?
C12 C13 C14 N3 -177.9(3) . . . . ?
C12 C13 C14 C15 1.0(5) . . . . ?
C1 O1 C2 C7 3.2(4) . . . . ?
C1 O1 C2 C3 -176.9(2) . . . . ?

loop_
_exptl_oxdiff_crystal_face_indexfrac_h
_exptl_oxdiff_crystal_face_indexfrac_k
_exptl_oxdiff_crystal_face_indexfrac_l
_exptl_oxdiff_crystal_face_x
_exptl_oxdiff_crystal_face_y
_exptl_oxdiff_crystal_face_z
-0.9563 7.2837 2.2225 0.3215 0.2770 -0.9055
0.1997 -5.6920 3.2350 -0.7408 -0.6332 -0.2243
0.5401 -0.5883 -4.3815 0.3878 0.3298 0.8607
10.4610 0.7207 -0.0666 -0.6500 0.7599 -0.0091
-10.4610 -0.7207 0.0666 0.6500 -0.7599 0.0091
9.0000 -2.0000 -2.0000 -0.5306 0.6183 0.5310
9.0000 3.0000 1.0000 -0.5103 0.7400 -0.3649
-1.0000 8.0000 -1.0000 0.7141 0.5705 -0.3504
1.0000 -8.0000 -0.0000 -0.6082 -0.4941 0.5375
1.0000 -8.0000 2.0000 -0.8200 -0.6469 0.1632
